data_4127687
loop_
_publ_author_name
'Li, Zhengtao'
'Gopalakrishna, Tullimilli Y.'
'Han, Yi'
'Gu, Yanwei'
'Yuan, Liu'
'Zeng, Wangdong'
'Casanova, David'
'Wu, Jishan'

_publ_section_title
;
 [6]Cyclo-<i>para</i>-phenylmethine: An Analog of Benzene Showing Global
 Aromaticity and Open-Shell Diradical Character.
;
_journal_issue 41
_journal_name_full 'Journal of the American Chemical Society'
_journal_page_first 16266
_journal_page_last 16270
_journal_paper_doi 10.1021/jacs.9b09780
_journal_volume 141
_journal_year 2019
_chemical_formula_moiety 'C96 H90 [+ solvent]'
_chemical_formula_sum 'C48 H45'
_chemical_formula_weight 621.84
_space_group_crystal_system monoclinic
_space_group_IT_number 12
_space_group_name_Hall '-C 2y'
_space_group_name_H-M_alt 'C 1 2/m 1'
_symmetry_space_group_name_Hall '-C 2y'
_symmetry_space_group_name_H-M 'C 1 2/m 1'
_atom_sites_solution_hydrogens geom
_audit_creation_method SHELXL-2018/3
_cell_angle_alpha 90
_cell_angle_beta 90.369(5)
_cell_angle_gamma 90
_cell_formula_units_Z 4
_cell_length_a 19.435(2)
_cell_length_b 26.395(3)
_cell_length_c 10.1346(11)
_cell_measurement_reflns_used 9795
_cell_measurement_temperature 100(2)
_cell_measurement_theta_max 72.39
_cell_measurement_theta_min 2.82
_cell_volume 5198.8(10)
_computing_cell_refinement 'Bruker SAINT'
_computing_data_collection 'Bruker APEX2'
_computing_data_reduction 'Bruker SAINT'
_computing_molecular_graphics 'Bruker SHELXTL'
_computing_publication_material 'Bruker SHELXTL'
_computing_structure_refinement 'SHELXL-2018/3 (Sheldrick, 2018)'
_computing_structure_solution 'SHELXT 2014/5 (Sheldrick, 2014)'
_diffrn_ambient_temperature 100(2)
_diffrn_measured_fraction_theta_full 0.977
_diffrn_measured_fraction_theta_max 0.974
_diffrn_measurement_device_type 'Bruker APEX-II CCD'
_diffrn_measurement_method '\f and \w scans'
_diffrn_radiation_type CuK\a
_diffrn_radiation_wavelength 1.54178
_diffrn_reflns_av_R_equivalents 0.0810
_diffrn_reflns_av_unetI/netI 0.0575
_diffrn_reflns_Laue_measured_fraction_full 0.977
_diffrn_reflns_Laue_measured_fraction_max 0.974
_diffrn_reflns_limit_h_max 23
_diffrn_reflns_limit_h_min -23
_diffrn_reflns_limit_k_max 32
_diffrn_reflns_limit_k_min -32
_diffrn_reflns_limit_l_max 12
_diffrn_reflns_limit_l_min -10
_diffrn_reflns_number 37026
_diffrn_reflns_point_group_measured_fraction_full 0.977
_diffrn_reflns_point_group_measured_fraction_max 0.974
_diffrn_reflns_theta_full 67.679
_diffrn_reflns_theta_max 72.428
_diffrn_reflns_theta_min 2.823
_exptl_absorpt_coefficient_mu 0.334
_exptl_absorpt_correction_T_max 0.967
_exptl_absorpt_correction_T_min 0.932
_exptl_absorpt_correction_type multi-scan
_exptl_crystal_colour COLORLESS
_exptl_crystal_density_diffrn 0.794
_exptl_crystal_description BLOCK
_exptl_crystal_F_000 1332
_exptl_crystal_size_max 0.210
_exptl_crystal_size_mid 0.180
_exptl_crystal_size_min 0.100
_refine_diff_density_max 0.576
_refine_diff_density_min -0.478
_refine_diff_density_rms 0.074
_refine_ls_extinction_method none
_refine_ls_goodness_of_fit_ref 1.056
_refine_ls_hydrogen_treatment constr
_refine_ls_matrix_type full
_refine_ls_number_parameters 224
_refine_ls_number_reflns 5142
_refine_ls_number_restraints 12
_refine_ls_restrained_S_all 1.085
_refine_ls_R_factor_all 0.1036
_refine_ls_R_factor_gt 0.0941
_refine_ls_shift/su_max 0.038
_refine_ls_shift/su_mean 0.005
_refine_ls_structure_factor_coef Fsqd
_refine_ls_weighting_details 'w=1/[\s^2^(Fo^2^)+(0.1673P)^2^+6.1294P] where P=(Fo^2^+2Fc^2^)/3'
_refine_ls_weighting_scheme calc
_refine_ls_wR_factor_gt 0.2690
_refine_ls_wR_factor_ref 0.2811
_reflns_Friedel_coverage 0.000
_reflns_number_gt 4412
_reflns_number_total 5142
_reflns_threshold_expression 'I > 2\s(I)'
_cod_data_source_file ja9b09780_si_002.cif
_cod_data_source_block Neutral
_cod_depositor_comments
;
The following automatic conversions were performed:

'_exptl_absorpt_correction_type' value 'Multi-Scan' changed to
'multi-scan' according to
/home/data/users/saulius/crontab/automatic-downloads/current/ACS/lib/dictionaries/cif_core.dic
dictionary named 'cif_core.dic' version 2.4.2 from 2011-04-26.

Automatic conversion script
Id: cif_fix_values 4973 2017-02-22 13:04:09Z antanas 
;
_cod_database_code 4127687
_shelx_shelxl_version_number 2018/3
_shelx_space_group_comment
;
The symmetry employed for this shelxl refinement is uniquely defined
by the following loop, which should always be used as a source of
symmetry information in preference to the above space-group names.
They are only intended as comments.
;

loop_
_space_group_symop_operation_xyz
'x, y, z'
'-x, y, -z'
'x+1/2, y+1/2, z'
'-x+1/2, y+1/2, -z'
'-x, -y, -z'
'x, -y, z'
'-x+1/2, -y+1/2, -z'
'x+1/2, -y+1/2, z'

loop_
_atom_site_label
_atom_site_type_symbol
_atom_site_fract_x
_atom_site_fract_y
_atom_site_fract_z
_atom_site_U_iso_or_equiv
_atom_site_adp_type
_atom_site_occupancy
_atom_site_site_symmetry_order
_atom_site_calc_flag
_atom_site_refinement_flags_posn
_atom_site_refinement_flags_adp
_atom_site_refinement_flags_occupancy
C1 C 0.500000 0.28191(9) 0.000000 0.0272(5) Uani 1 2 d S T P
C2 C 0.53895(10) 0.30802(7) 0.09838(18) 0.0304(4) Uani 1 1 d . . .
C3 C 0.5563(2) 0.28570(9) 0.2202(3) 0.0751(11) Uani 1 1 d . . .
H3 H 0.544786 0.251188 0.234919 0.090 Uiso 1 1 calc R U .
C4 C 0.5892(2) 0.31219(9) 0.3185(3) 0.0774(12) Uani 1 1 d . . .
H4 H 0.597977 0.295759 0.400312 0.093 Uiso 1 1 calc R U .
C5 C 0.61057(10) 0.36282(7) 0.30267(18) 0.0303(4) Uani 1 1 d . . .
C6 C 0.59958(15) 0.38293(9) 0.1757(2) 0.0505(7) Uani 1 1 d . . .
H6 H 0.616605 0.415843 0.156627 0.061 Uiso 1 1 calc R U .
C7 C 0.56560(15) 0.35713(9) 0.07932(19) 0.0488(7) Uani 1 1 d . . .
H7 H 0.559546 0.372828 -0.004314 0.059 Uiso 1 1 calc R U .
C8 C 0.64129(10) 0.39127(7) 0.40695(19) 0.0322(5) Uani 1 1 d . . .
C9 C 0.64000(10) 0.44529(7) 0.40945(17) 0.0301(4) Uani 1 1 d . . .
C10 C 0.58771(12) 0.47418(7) 0.3491(2) 0.0391(5) Uani 1 1 d . . .
H10 H 0.550837 0.456954 0.306509 0.047 Uiso 1 1 calc R U .
C11 C 0.68818(18) 0.47422(10) 0.4805(5) 0.0891(14) Uani 1 1 d . U .
H11 H 0.722347 0.457032 0.530794 0.107 Uiso 1 1 calc R U .
C12 C 0.500000 0.22555(9) 0.000000 0.0305(6) Uani 1 2 d S T P
C13 C 0.44542(13) 0.19907(8) 0.0585(2) 0.0433(6) Uani 1 1 d . . .
C14 C 0.38757(13) 0.22710(11) 0.1227(2) 0.0505(6) Uani 1 1 d . . .
H14A H 0.352500 0.202915 0.151559 0.076 Uiso 1 1 calc R U .
H14B H 0.367162 0.250866 0.059283 0.076 Uiso 1 1 calc R U .
H14C H 0.405208 0.245863 0.199188 0.076 Uiso 1 1 calc R U .
C15 C 0.44676(17) 0.14637(10) 0.0564(3) 0.0682(9) Uani 1 1 d . . .
H15 H 0.409808 0.128206 0.094972 0.082 Uiso 1 1 calc R U .
C16 C 0.500000 0.11966(14) 0.000000 0.0852(16) Uani 1 2 d S T P
C17 C 0.500000 0.06183(17) 0.000000 0.150(4) Uani 1 2 d S TU P
H17A H 0.547094 0.049459 0.013061 0.225 Uiso 0.5 1 calc R U P
H17B H 0.482089 0.049459 -0.084672 0.225 Uiso 0.5 1 calc R U P
H17C H 0.470817 0.049459 0.071611 0.225 Uiso 0.5 1 calc R U P
C18 C 0.67514(11) 0.36426(7) 0.5195(2) 0.0349(5) Uani 1 1 d . . .
C19 C 0.73639(14) 0.33729(9) 0.5022(2) 0.0477(6) Uani 1 1 d . . .
C20 C 0.76893(18) 0.33265(14) 0.3695(3) 0.0698(9) Uani 1 1 d . . .
H20A H 0.814206 0.316658 0.378870 0.105 Uiso 1 1 calc R U .
H20B H 0.774250 0.366405 0.330660 0.105 Uiso 1 1 calc R U .
H20C H 0.739663 0.311827 0.312047 0.105 Uiso 1 1 calc R U .
C21 C 0.76810(16) 0.31548(11) 0.6118(3) 0.0594(7) Uani 1 1 d . . .
H21 H 0.809304 0.296748 0.599427 0.071 Uiso 1 1 calc R U .
C22 C 0.74239(15) 0.31990(10) 0.7364(3) 0.0546(7) Uani 1 1 d . . .
C23 C 0.7803(2) 0.29827(14) 0.8550(3) 0.0776(10) Uani 1 1 d . . .
H23A H 0.786933 0.261777 0.842798 0.116 Uiso 1 1 calc R U .
H23B H 0.753200 0.304200 0.934807 0.116 Uiso 1 1 calc R U .
H23C H 0.825155 0.314879 0.864131 0.116 Uiso 1 1 calc R U .
C24 C 0.68040(14) 0.34483(10) 0.7515(2) 0.0502(6) Uani 1 1 d . . .
H24 H 0.660747 0.346895 0.836900 0.060 Uiso 1 1 calc R U .
C25 C 0.64582(12) 0.36703(8) 0.6454(2) 0.0416(5) Uani 1 1 d . . .
C26 C 0.57836(14) 0.39366(13) 0.6687(3) 0.0633(8) Uani 1 1 d . . .
H26A H 0.561690 0.385494 0.757210 0.095 Uiso 1 1 calc R U .
H26B H 0.544514 0.382460 0.602765 0.095 Uiso 1 1 calc R U .
H26C H 0.585009 0.430350 0.661129 0.095 Uiso 1 1 calc R U .

loop_
_atom_site_aniso_label
_atom_site_aniso_U_11
_atom_site_aniso_U_22
_atom_site_aniso_U_33
_atom_site_aniso_U_23
_atom_site_aniso_U_13
_atom_site_aniso_U_12
C1 0.0425(14) 0.0175(11) 0.0216(11) 0.000 -0.0038(10) 0.000
C2 0.0411(10) 0.0165(8) 0.0334(10) -0.0011(7) -0.0060(8) 0.0035(7)
C3 0.130(3) 0.0220(10) 0.0722(18) 0.0208(11) -0.0707(19) -0.0248(13)
C4 0.129(3) 0.0278(12) 0.0740(18) 0.0257(12) -0.074(2) -0.0260(14)
C5 0.0422(10) 0.0185(8) 0.0300(9) -0.0021(7) -0.0080(7) 0.0039(7)
C6 0.0949(19) 0.0341(11) 0.0225(9) -0.0057(8) 0.0084(10) -0.0314(12)
C7 0.0932(18) 0.0354(11) 0.0178(9) -0.0033(8) 0.0036(9) -0.0289(12)
C8 0.0417(10) 0.0216(9) 0.0333(10) 0.0038(7) -0.0057(8) 0.0016(7)
C9 0.0440(10) 0.0202(8) 0.0260(9) -0.0015(6) -0.0074(7) 0.0019(7)
C10 0.0520(12) 0.0206(10) 0.0444(11) -0.0022(8) -0.0263(9) -0.0010(8)
C11 0.080(2) 0.0256(13) 0.160(3) 0.0062(15) -0.086(2) -0.0003(12)
C12 0.0504(15) 0.0165(11) 0.0243(12) 0.000 -0.0110(10) 0.000
C13 0.0611(14) 0.0262(10) 0.0424(11) 0.0072(8) -0.0152(10) -0.0105(9)
C14 0.0534(13) 0.0586(15) 0.0394(12) 0.0071(10) -0.0018(10) -0.0146(11)
C15 0.084(2) 0.0275(12) 0.093(2) 0.0167(13) -0.0196(17) -0.0197(12)
C16 0.104(4) 0.0198(17) 0.131(4) 0.000 -0.032(3) 0.000
C17 0.180(7) 0.020(2) 0.250(10) 0.000 -0.042(7) 0.000
C18 0.0496(11) 0.0182(8) 0.0366(10) 0.0015(7) -0.0151(8) -0.0005(8)
C19 0.0630(15) 0.0346(11) 0.0452(12) -0.0071(9) -0.0192(10) 0.0162(10)
C20 0.0765(19) 0.079(2) 0.0543(15) -0.0143(14) -0.0152(13) 0.0413(16)
C21 0.0694(17) 0.0494(14) 0.0589(16) -0.0015(12) -0.0266(13) 0.0230(13)
C22 0.0714(16) 0.0421(12) 0.0499(14) 0.0091(10) -0.0300(12) 0.0018(11)
C23 0.090(2) 0.077(2) 0.0651(19) 0.0250(16) -0.0409(17) 0.0032(17)
C24 0.0634(15) 0.0457(13) 0.0412(12) 0.0146(10) -0.0161(10) -0.0076(11)
C25 0.0503(12) 0.0339(10) 0.0406(11) 0.0125(9) -0.0114(9) -0.0053(9)
C26 0.0535(14) 0.086(2) 0.0501(14) 0.0296(14) 0.0037(11) 0.0060(14)

loop_
_atom_type_symbol
_atom_type_description
_atom_type_scat_dispersion_real
_atom_type_scat_dispersion_imag
_atom_type_scat_source
C C 0.0181 0.0091 'International Tables Vol C Tables 4.2.6.8 and 6.1.1.4'
H H 0.0000 0.0000 'International Tables Vol C Tables 4.2.6.8 and 6.1.1.4'

loop_
_geom_angle_atom_site_label_1
_geom_angle_atom_site_label_2
_geom_angle_atom_site_label_3
_geom_angle
_geom_angle_site_symmetry_1
_geom_angle_site_symmetry_3
C2 C1 C2 122.2(2) 2_655 .
C2 C1 C12 118.90(11) 2_655 .
C2 C1 C12 118.91(11) . .
C3 C2 C7 114.78(18) . .
C3 C2 C1 122.31(17) . .
C7 C2 C1 122.86(17) . .
C4 C3 C2 122.1(2) . .
C4 C3 H3 118.9 . .
C2 C3 H3 118.9 . .
C3 C4 C5 122.5(2) . .
C3 C4 H4 118.8 . .
C5 C4 H4 118.8 . .
C6 C5 C4 114.77(18) . .
C6 C5 C8 122.69(17) . .
C4 C5 C8 122.54(18) . .
C7 C6 C5 122.60(19) . .
C7 C6 H6 118.7 . .
C5 C6 H6 118.7 . .
C6 C7 C2 122.65(19) . .
C6 C7 H7 118.7 . .
C2 C7 H7 118.7 . .
C5 C8 C9 122.20(16) . .
C5 C8 C18 119.69(16) . .
C9 C8 C18 118.10(16) . .
C11 C9 C10 113.95(19) . .
C11 C9 C8 122.77(18) . .
C10 C9 C8 123.13(18) . .
C10 C10 C9 122.81(11) 6_565 .
C10 C10 H10 118.6 6_565 .
C9 C10 H10 118.6 . .
C11 C11 C9 122.96(13) 6_565 .
C11 C11 H11 118.5 6_565 .
C9 C11 H11 118.5 . .
C13 C12 C13 120.3(3) . 2_655
C13 C12 C1 119.83(13) . .
C13 C12 C1 119.83(13) 2_655 .
C15 C13 C12 118.4(3) . .
C15 C13 C14 121.0(2) . .
C12 C13 C14 120.6(2) . .
C13 C14 H14A 109.5 . .
C13 C14 H14B 109.5 . .
H14A C14 H14B 109.5 . .
C13 C14 H14C 109.5 . .
H14A C14 H14C 109.5 . .
H14B C14 H14C 109.5 . .
C16 C15 C13 122.1(3) . .
C16 C15 H15 118.9 . .
C13 C15 H15 118.9 . .
C15 C16 C15 118.5(3) . 2_655
C15 C16 C17 120.75(17) . .
C15 C16 C17 120.75(17) 2_655 .
C16 C17 H17A 109.5 . .
C16 C17 H17B 109.5 . .
H17A C17 H17B 109.5 . .
C16 C17 H17C 109.5 . .
H17A C17 H17C 109.5 . .
H17B C17 H17C 109.5 . .
C16 C17 H17A 109.472(14) . 2_655
H17A C17 H17A 141.1 . 2_655
H17B C17 H17A 56.2 . 2_655
H17C C17 H17A 56.3 . 2_655
C16 C17 H17B 109.470(13) . 2_655
H17A C17 H17B 56.3 . 2_655
H17B C17 H17B 141.1 . 2_655
H17C C17 H17B 56.3 . 2_655
H17A C17 H17B 109.5 2_655 2_655
C16 C17 H17C 109.471(3) . 2_655
H17A C17 H17C 56.3 . 2_655
H17B C17 H17C 56.2 . 2_655
H17C C17 H17C 141.1 . 2_655
H17A C17 H17C 109.5 2_655 2_655
H17B C17 H17C 109.5 2_655 2_655
C19 C18 C25 119.45(19) . .
C19 C18 C8 121.2(2) . .
C25 C18 C8 119.36(19) . .
C21 C19 C18 118.9(2) . .
C21 C19 C20 119.8(2) . .
C18 C19 C20 121.3(2) . .
C19 C20 H20A 109.5 . .
C19 C20 H20B 109.5 . .
H20A C20 H20B 109.5 . .
C19 C20 H20C 109.5 . .
H20A C20 H20C 109.5 . .
H20B C20 H20C 109.5 . .
C22 C21 C19 122.7(3) . .
C22 C21 H21 118.7 . .
C19 C21 H21 118.7 . .
C21 C22 C24 117.9(2) . .
C21 C22 C23 121.5(3) . .
C24 C22 C23 120.7(3) . .
C22 C23 H23A 109.5 . .
C22 C23 H23B 109.5 . .
H23A C23 H23B 109.5 . .
C22 C23 H23C 109.5 . .
H23A C23 H23C 109.5 . .
H23B C23 H23C 109.5 . .
C22 C24 C25 122.1(2) . .
C22 C24 H24 119.0 . .
C25 C24 H24 119.0 . .
C24 C25 C18 118.9(2) . .
C24 C25 C26 119.4(2) . .
C18 C25 C26 121.68(19) . .
C25 C26 H26A 109.5 . .
C25 C26 H26B 109.5 . .
H26A C26 H26B 109.5 . .
C25 C26 H26C 109.5 . .
H26A C26 H26C 109.5 . .
H26B C26 H26C 109.5 . .

loop_
_geom_bond_atom_site_label_1
_geom_bond_atom_site_label_2
_geom_bond_distance
_geom_bond_site_symmetry_2
C1 C2 1.426(2) 2_655
C1 C2 1.426(2) .
C1 C12 1.488(3) .
C2 C3 1.407(3) .
C2 C7 1.410(3) .
C3 C4 1.372(3) .
C3 H3 0.9500 .
C4 C5 1.409(3) .
C4 H4 0.9500 .
C5 C6 1.407(3) .
C5 C8 1.424(3) .
C6 C7 1.359(3) .
C6 H6 0.9500 .
C7 H7 0.9500 .
C8 C9 1.427(3) .
C8 C18 1.494(2) .
C9 C11 1.403(3) .
C9 C10 1.407(3) .
C10 C10 1.363(4) 6_565
C10 H10 0.9500 .
C11 C11 1.361(5) 6_565
C11 H11 0.9500 .
C12 C13 1.405(3) .
C12 C13 1.405(3) 2_655
C13 C15 1.391(3) .
C13 C14 1.498(4) .
C14 H14A 0.9800 .
C14 H14B 0.9800 .
C14 H14C 0.9800 .
C15 C16 1.379(4) .
C15 H15 0.9500 .
C16 C17 1.526(5) .
C17 H17A 0.9800 .
C17 H17B 0.9800 .
C17 H17C 0.9800 .
C17 H17A 0.9800 2_655
C17 H17B 0.9800(15) 2_655
C17 H17C 0.9800 2_655
C18 C19 1.399(3) .
C18 C25 1.403(3) .
C19 C21 1.392(3) .
C19 C20 1.494(4) .
C20 H20A 0.9800 .
C20 H20B 0.9800 .
C20 H20C 0.9800 .
C21 C22 1.366(4) .
C21 H21 0.9500 .
C22 C24 1.382(4) .
C22 C23 1.517(3) .
C23 H23A 0.9800 .
C23 H23B 0.9800 .
C23 H23C 0.9800 .
C24 C25 1.393(3) .
C24 H24 0.9500 .
C25 C26 1.508(4) .
C26 H26A 0.9800 .
C26 H26B 0.9800 .
C26 H26C 0.9800 .
